data_4083280
loop_
_publ_author_name
'Milde, Bianca'
'Packheiser, Rico'
'Hildebrandt, Stefanie'
'Schaarschmidt, Dieter'
'R\"uffer, Tobias'
'Lang, Heinrich'

_publ_section_title
;
 Imidazole Phosphines: Synthesis, Reaction Chemistry, and Their Use in
 SuzukiC,CCross-Coupling Reactions
;
_journal_issue 9
_journal_name_full Organometallics
_journal_page_first 3661
_journal_paper_doi 10.1021/om300145d
_journal_volume 31
_journal_year 2012
_chemical_formula_moiety 'C148 H112 Cl4 Fe2 P8 Pt4, 11(C H Cl3)'
_chemical_formula_sum 'C159 H123 Cl37 Fe2 P8 Pt4'
_chemical_formula_weight 4485.04
_chemical_name_systematic
;
 ?
;
_space_group_IT_number 13
_symmetry_cell_setting monoclinic
_symmetry_space_group_name_Hall '-P 2yac'
_symmetry_space_group_name_H-M 'P 1 2/n 1'
_atom_sites_solution_hydrogens geom
_atom_sites_solution_primary direct
_atom_sites_solution_secondary difmap
_audit_creation_method SHELXL-97
_cell_angle_alpha 90.00
_cell_angle_beta 102.178(3)
_cell_angle_gamma 90.00
_cell_formula_units_Z 2
_cell_length_a 23.4813(7)
_cell_length_b 10.8030(5)
_cell_length_c 34.7075(9)
_cell_measurement_reflns_used 4373
_cell_measurement_temperature 100
_cell_measurement_theta_max 61.9982
_cell_measurement_theta_min 3.5481
_cell_volume 8606.1(5)
_computing_cell_refinement
;
CrysAlis RED, Oxford Diffraction Ltd.,
Version 1.171.32.5 (release 08-05-2007 CrysAlis171 .NET)
(compiled May  8 2007,13:10:02)
;
_computing_data_collection
;
CrysAlis CCD, Oxford Diffraction Ltd.,
Version 1.171.32.5 (release 08-05-2007 CrysAlis171 .NET)
(compiled May  8 2007,13:10:02)
;
_computing_data_reduction
;
CrysAlis RED, Oxford Diffraction Ltd.,
Version 1.171.32.5 (release 08-05-2007 CrysAlis171 .NET)
(compiled May  8 2007,13:10:02)
;
_computing_structure_refinement 'SHELXL-97 (Sheldrick, 1997)'
_computing_structure_solution 'SHELXS-97 (Sheldrick, 1990)'
_diffrn_ambient_temperature 100
_diffrn_measured_fraction_theta_full 0.853
_diffrn_measured_fraction_theta_max 0.853
_diffrn_measurement_device_type 'Oxford Gemini S'
_diffrn_measurement_method '\w scans'
_diffrn_radiation_monochromator graphite
_diffrn_radiation_source 'fine-focus sealed tube'
_diffrn_radiation_type CuK\a
_diffrn_radiation_wavelength 1.54184
_diffrn_reflns_av_R_equivalents 0.1010
_diffrn_reflns_av_sigmaI/netI 0.1976
_diffrn_reflns_limit_h_max 26
_diffrn_reflns_limit_h_min -26
_diffrn_reflns_limit_k_max 10
_diffrn_reflns_limit_k_min -12
_diffrn_reflns_limit_l_max 39
_diffrn_reflns_limit_l_min -39
_diffrn_reflns_number 26442
_diffrn_reflns_theta_full 62.50
_diffrn_reflns_theta_max 62.50
_diffrn_reflns_theta_min 4.17
_diffrn_standards_decay_% 0
_diffrn_standards_interval_count 50
_diffrn_standards_interval_time 10
_diffrn_standards_number 2
_exptl_absorpt_coefficient_mu 13.616
_exptl_absorpt_correction_T_max 1.00000
_exptl_absorpt_correction_T_min 0.50057
_exptl_absorpt_correction_type multi-scan
_exptl_absorpt_process_details
;
CrysAlis RED, Oxford Diffraction Ltd.,
Version 1.171.32.5 (release 08-05-2007 CrysAlis171 .NET)
(compiled May  8 2007,13:10:02)
Empirical absorption correction using spherical harmonics,
 implemented in SCALE3 ABSPACK scaling algorithm.
During the measurement at 100 K the crystals were loosing CHCl3 as packing solvent, affecting thereby the crystal quality. Rapid measurements were performed to avoid this process as much as possible, however, a reasonable data collection was only possible up to a completeness of aprox. 85%.
;
_exptl_crystal_colour yellow
_exptl_crystal_density_diffrn 1.731
_exptl_crystal_density_method 'not measured'
_exptl_crystal_description plate
_exptl_crystal_F_000 4380
_exptl_crystal_size_max 0.40
_exptl_crystal_size_mid 0.05
_exptl_crystal_size_min 0.01
_refine_diff_density_max 4.745
_refine_diff_density_min -1.340
_refine_diff_density_rms 0.211
_refine_ls_extinction_method none
_refine_ls_goodness_of_fit_ref 0.943
_refine_ls_hydrogen_treatment constr
_refine_ls_matrix_type full
_refine_ls_number_parameters 874
_refine_ls_number_reflns 11727
_refine_ls_number_restraints 520
_refine_ls_restrained_S_all 0.925
_refine_ls_R_factor_all 0.1617
_refine_ls_R_factor_gt 0.0826
_refine_ls_shift/su_max 0.004
_refine_ls_shift/su_mean 0.000
_refine_ls_structure_factor_coef Fsqd
_refine_ls_weighting_details 'calc w=1/[\s^2^(Fo^2^)+(0.1066P)^2^+0.0000P] where P=(Fo^2^+2Fc^2^)/3'
_refine_ls_weighting_scheme calc
_refine_ls_wR_factor_gt 0.1819
_refine_ls_wR_factor_ref 0.2224
_reflns_number_gt 5676
_reflns_number_total 11727
_reflns_threshold_expression >2sigma(I)
_cod_data_source_file stef07.cif
_cod_data_source_block stef07
_cod_original_sg_symbol_H-M 'P1 2/n 1'
_cod_database_code 4083280

loop_
_symmetry_equiv_pos_as_xyz
'x, y, z'
'-x+1/2, y, -z+1/2'
'-x, -y, -z'
'x-1/2, -y, z-1/2'

loop_
_atom_site_label
_atom_site_type_symbol
_atom_site_fract_x
_atom_site_fract_y
_atom_site_fract_z
_atom_site_U_iso_or_equiv
_atom_site_adp_type
_atom_site_occupancy
_atom_site_symmetry_multiplicity
_atom_site_calc_flag
_atom_site_refinement_flags
_atom_site_disorder_assembly
_atom_site_disorder_group
C5 C 0.6556(4) 0.4567(16) 0.7818(4) 0.059(4) Uani 1 1 d GU . .
C1 C 0.6988(6) 0.3658(14) 0.7806(4) 0.070(5) Uani 1 1 d GU . .
H1 H 0.6928 0.2896 0.7680 0.084 Uiso 1 1 calc R . .
C2 C 0.7529(5) 0.4116(17) 0.8023(4) 0.079(5) Uani 1 1 d GU . .
H2 H 0.7885 0.3707 0.8062 0.095 Uiso 1 1 calc R . .
C3 C 0.7430(5) 0.5308(16) 0.8168(4) 0.078(5) Uani 1 1 d GU . .
H3 H 0.7710 0.5818 0.8319 0.093 Uiso 1 1 calc R . .
C4 C 0.6828(6) 0.5587(14) 0.8041(4) 0.064(4) Uani 1 1 d GU . .
H4 H 0.6645 0.6311 0.8095 0.076 Uiso 1 1 calc R . .
C10 C 0.6324(5) 0.4040(11) 0.8708(3) 0.037(3) Uani 1 1 d GU . .
C6 C 0.6347(5) 0.2825(12) 0.8556(4) 0.037(3) Uani 1 1 d GU . .
H6 H 0.6038 0.2400 0.8399 0.045 Uiso 1 1 calc R . .
C7 C 0.6923(5) 0.2371(11) 0.8686(4) 0.053(4) Uani 1 1 d GU . .
H7 H 0.7058 0.1598 0.8629 0.064 Uiso 1 1 calc R . .
C8 C 0.7256(4) 0.3307(15) 0.8918(4) 0.060(4) Uani 1 1 d GU . .
H8 H 0.7648 0.3253 0.9040 0.071 Uiso 1 1 calc R . .
C9 C 0.6886(6) 0.4338(11) 0.8931(4) 0.047(4) Uani 1 1 d GU . .
H9 H 0.6993 0.5078 0.9064 0.056 Uiso 1 1 calc R . .
C11 C 0.5784(5) 0.3179(11) 0.7268(3) 0.036(3) Uani 1 1 d GU . .
C12 C 0.5893(5) 0.3343(10) 0.6893(3) 0.045(4) Uani 1 1 d GU . .
H12 H 0.5937 0.4136 0.6799 0.054 Uiso 1 1 calc R . .
C13 C 0.5937(5) 0.2320(12) 0.6657(3) 0.049(5) Uani 1 1 d GU . .
H13 H 0.6010 0.2430 0.6406 0.059 Uiso 1 1 calc R . .
C14 C 0.5872(5) 0.1134(10) 0.6797(3) 0.058(7) Uani 1 1 d G . .
H14 H 0.5901 0.0450 0.6640 0.070 Uiso 1 1 calc R . .
C15 C 0.5763(5) 0.0971(10) 0.7173(4) 0.045(4) Uani 1 1 d GU . .
H15 H 0.5720 0.0177 0.7266 0.054 Uiso 1 1 calc R . .
C16 C 0.5719(5) 0.1993(12) 0.7408(3) 0.048(4) Uani 1 1 d GU . .
H16 H 0.5647 0.1884 0.7659 0.058 Uiso 1 1 calc R . .
C17 C 0.5627(6) 0.5839(12) 0.7284(4) 0.050(4) Uani 1 1 d GU . .
C18 C 0.5069(5) 0.6337(14) 0.7207(4) 0.056(6) Uani 1 1 d GU . .
H18 H 0.4783 0.5994 0.7323 0.068 Uiso 1 1 calc R . .
C19 C 0.4938(6) 0.7348(14) 0.6956(4) 0.072(6) Uani 1 1 d GU . .
H19 H 0.4564 0.7682 0.6905 0.086 Uiso 1 1 calc R . .
C20 C 0.5365(8) 0.7861(11) 0.6782(4) 0.069(6) Uani 1 1 d GU . .
H20 H 0.5277 0.8537 0.6615 0.082 Uiso 1 1 calc R . .
C21 C 0.5923(7) 0.7362(15) 0.6859(4) 0.074(6) Uani 1 1 d GU . .
H21 H 0.6209 0.7705 0.6743 0.089 Uiso 1 1 calc R . .
C22 C 0.6055(5) 0.6351(15) 0.7110(4) 0.073(7) Uani 1 1 d GU . .
H22 H 0.6428 0.6018 0.7162 0.088 Uiso 1 1 calc R . .
C23 C 0.5294(5) 0.4778(12) 0.8991(3) 0.039(5) Uani 1 1 d G . .
C24 C 0.5276(5) 0.3613(10) 0.9158(3) 0.057(7) Uani 1 1 d G . .
H24 H 0.5477 0.2956 0.9075 0.068 Uiso 1 1 calc R . .
C25 C 0.4959(5) 0.3430(10) 0.9449(3) 0.038(5) Uani 1 1 d G . .
H25 H 0.4946 0.2651 0.9561 0.045 Uiso 1 1 calc R . .
C26 C 0.4659(5) 0.4412(13) 0.9573(3) 0.050(6) Uani 1 1 d G . .
H26 H 0.4446 0.4290 0.9767 0.060 Uiso 1 1 calc R . .
C27 C 0.4677(5) 0.5577(11) 0.9405(3) 0.041(5) Uani 1 1 d G . .
H27 H 0.4476 0.6234 0.9488 0.049 Uiso 1 1 calc R . .
C28 C 0.4995(5) 0.5760(9) 0.9115(3) 0.045(5) Uani 1 1 d G . .
H28 H 0.5007 0.6539 0.9003 0.054 Uiso 1 1 calc R . .
C29 C 0.5827(6) 0.6559(12) 0.8583(4) 0.054(7) Uani 1 1 d G . .
C30 C 0.6240(6) 0.7040(14) 0.8894(3) 0.059(7) Uani 1 1 d G . .
H30 H 0.6392 0.6547 0.9111 0.071 Uiso 1 1 calc R . .
C31 C 0.6426(6) 0.8257(15) 0.8880(4) 0.065(8) Uani 1 1 d G . .
H31 H 0.6703 0.8579 0.9087 0.078 Uiso 1 1 calc R . .
C32 C 0.6199(8) 0.8994(12) 0.8555(5) 0.088(9) Uani 1 1 d G . .
H32 H 0.6324 0.9808 0.8546 0.105 Uiso 1 1 calc R . .
C33 C 0.5786(8) 0.8513(14) 0.8245(4) 0.086(9) Uani 1 1 d G . .
H33 H 0.5634 0.9005 0.8028 0.103 Uiso 1 1 calc R . .
C34 C 0.5600(7) 0.7295(15) 0.8259(4) 0.090(10) Uani 1 1 d G . .
H34 H 0.5323 0.6973 0.8051 0.108 Uiso 1 1 calc R . .
C35 C 0.4580(7) 0.346(2) 0.7515(5) 0.038(4) Uani 1 1 d U . .
C36 C 0.4246(8) 0.298(2) 0.7235(5) 0.043(5) Uani 1 1 d U . .
C37 C 0.3960(8) 0.2348(19) 0.6888(4) 0.035(4) Uani 1 1 d U . .
C38 C 0.3356(9) 0.224(2) 0.6804(5) 0.046(6) Uani 1 1 d . . .
H38 H 0.3147 0.2564 0.6981 0.055 Uiso 1 1 calc R . .
C39 C 0.3066(8) 0.1682(19) 0.6473(4) 0.035(4) Uani 1 1 d U . .
H39 H 0.2665 0.1573 0.6432 0.042 Uiso 1 1 calc R . .
C40 C 0.3372(7) 0.1261(19) 0.6187(5) 0.032(3) Uani 1 1 d U . .
C41 C 0.3961(7) 0.1414(17) 0.6271(4) 0.027(3) Uani 1 1 d U . .
H41 H 0.4175 0.1146 0.6090 0.032 Uiso 1 1 calc R . .
C42 C 0.4253(7) 0.1966(19) 0.6626(5) 0.036(4) Uani 1 1 d U . .
H42 H 0.4656 0.2063 0.6675 0.043 Uiso 1 1 calc R . .
C43 C 0.2428(5) -0.0410(11) 0.5843(3) 0.040(5) Uani 1 1 d G . .
C44 C 0.2507(4) -0.0941(12) 0.6215(3) 0.050(6) Uani 1 1 d G . .
H44 H 0.2834 -0.0744 0.6407 0.060 Uiso 1 1 calc R . .
C45 C 0.2096(5) -0.1767(12) 0.6300(3) 0.064(7) Uani 1 1 d G . .
H45 H 0.2149 -0.2122 0.6549 0.077 Uiso 1 1 calc R . .
C46 C 0.1607(5) -0.2061(12) 0.6013(3) 0.039(5) Uani 1 1 d G . .
H46 H 0.1332 -0.2614 0.6070 0.046 Uiso 1 1 calc R . .
C47 C 0.1528(4) -0.1530(12) 0.5641(3) 0.050(6) Uani 1 1 d G . .
H47 H 0.1200 -0.1727 0.5449 0.060 Uiso 1 1 calc R . .
C48 C 0.1938(5) -0.0704(12) 0.5556(3) 0.049(6) Uani 1 1 d G . .
H48 H 0.1885 -0.0349 0.5307 0.058 Uiso 1 1 calc R . .
C49 C 0.3543(5) -0.0445(12) 0.5607(4) 0.048(6) Uani 1 1 d G . .
C50 C 0.3883(6) -0.0079(12) 0.5345(3) 0.050(6) Uani 1 1 d G . .
H50 H 0.3804 0.0662 0.5207 0.060 Uiso 1 1 calc R . .
C51 C 0.4342(6) -0.0821(17) 0.5287(4) 0.079(9) Uani 1 1 d G . .
H51 H 0.4570 -0.0576 0.5112 0.095 Uiso 1 1 calc R . .
C52 C 0.4461(6) -0.1928(16) 0.5493(5) 0.075(8) Uani 1 1 d G . .
H52 H 0.4768 -0.2424 0.5454 0.090 Uiso 1 1 calc R . .
C53 C 0.4120(7) -0.2294(11) 0.5755(5) 0.086(10) Uani 1 1 d G . .
H53 H 0.4199 -0.3035 0.5892 0.103 Uiso 1 1 calc R . .
C54 C 0.3661(6) -0.1553(13) 0.5812(4) 0.064(7) Uani 1 1 d G . .
H54 H 0.3434 -0.1798 0.5988 0.077 Uiso 1 1 calc R . .
C55 C 0.3482(4) 0.3993(12) 0.5816(3) 0.032(4) Uani 1 1 d GU . .
C56 C 0.3919(5) 0.3810(13) 0.5608(3) 0.055(5) Uani 1 1 d GU . .
H56 H 0.3828 0.3478 0.5355 0.066 Uiso 1 1 calc R . .
C57 C 0.4491(4) 0.4123(15) 0.5776(4) 0.065(6) Uani 1 1 d GU . .
H57 H 0.4784 0.4000 0.5637 0.078 Uiso 1 1 calc R . .
C58 C 0.4627(4) 0.4620(15) 0.6154(4) 0.069(7) Uani 1 1 d GU . .
H58 H 0.5010 0.4829 0.6267 0.082 Uiso 1 1 calc R . .
C59 C 0.4190(6) 0.4803(14) 0.6363(3) 0.067(8) Uani 1 1 d G . .
H59 H 0.4280 0.5135 0.6616 0.081 Uiso 1 1 calc R . .
C60 C 0.3617(5) 0.4490(13) 0.6194(3) 0.050(5) Uani 1 1 d GU . .
H60 H 0.3325 0.4612 0.6334 0.060 Uiso 1 1 calc R . .
C61 C 0.2494(5) 0.5019(10) 0.5257(3) 0.033(3) Uani 1 1 d GU . .
C62 C 0.2861(4) 0.5995(12) 0.5212(3) 0.037(3) Uani 1 1 d GU . .
H62 H 0.3255 0.5954 0.5328 0.044 Uiso 1 1 calc R . .
C63 C 0.2637(5) 0.7030(10) 0.4994(3) 0.047(3) Uani 1 1 d GU . .
H63 H 0.2882 0.7683 0.4964 0.057 Uiso 1 1 calc R . .
C64 C 0.2047(6) 0.7090(10) 0.4821(3) 0.044(4) Uani 1 1 d GU . .
H64 H 0.1898 0.7783 0.4675 0.053 Uiso 1 1 calc R . .
C65 C 0.1681(4) 0.6114(13) 0.4866(4) 0.055(6) Uani 1 1 d G . .
H65 H 0.1286 0.6154 0.4750 0.066 Uiso 1 1 calc R . .
C66 C 0.1904(5) 0.5079(11) 0.5084(3) 0.056(6) Uani 1 1 d G . .
H66 H 0.1659 0.4426 0.5114 0.067 Uiso 1 1 calc R . .
C67 C 0.2243(8) 0.361(2) 0.5888(5) 0.049(5) Uani 1 1 d U . .
C68 C 0.2203(8) 0.469(2) 0.6096(5) 0.044(4) Uani 1 1 d U . .
H68 H 0.2440 0.5369 0.6077 0.053 Uiso 1 1 calc R . .
C69 C 0.1778(8) 0.472(2) 0.6343(6) 0.048(5) Uani 1 1 d U . .
H69 H 0.1754 0.5406 0.6500 0.057 Uiso 1 1 calc R . .
C70 C 0.3604(8) 0.3698(19) 0.8654(5) 0.0395(13) Uani 1 1 d U . .
C71 C 0.3550(7) 0.2700(19) 0.8882(4) 0.033(5) Uani 1 1 d . . .
H71 H 0.3786 0.2012 0.8875 0.040 Uiso 1 1 calc R . .
C72 C 0.1842(8) 0.269(2) 0.5883(5) 0.042(4) Uani 1 1 d U . .
H72 H 0.1838 0.2032 0.5710 0.050 Uiso 1 1 calc R . .
C73 C 0.4056(8) 0.3782(19) 0.8421(5) 0.0394(9) Uani 1 1 d U . .
C74 C 0.4442(8) 0.3862(19) 0.8269(4) 0.0394(9) Uani 1 1 d U . .
C75 C 0.3339(9) 0.068(2) 0.4093(6) 0.059(2) Uani 1 1 d U . .
H75 H 0.3167 0.0973 0.4310 0.071 Uiso 1 1 calc R . .
C76 C 0.3818(9) 0.493(2) 0.4459(6) 0.059(2) Uani 1 1 d . . .
H76 H 0.3459 0.4649 0.4533 0.071 Uiso 1 1 calc R . .
C77 C 0.0599(9) 0.080(2) 0.4502(6) 0.060(7) Uani 1 1 d . . .
H77 H 0.0678 0.1209 0.4267 0.072 Uiso 1 1 calc R . .
C79 C 0.4213(15) 0.084(3) 0.7992(8) 0.103(4) Uani 1 1 d . . .
H79 H 0.4282 0.1719 0.7948 0.124 Uiso 1 1 calc R . .
C80 C 0.712(3) 0.934(6) 0.7365(18) 0.103(4) Uani 0.50 1 d PU . .
H80 H 0.6784 0.9299 0.7144 0.124 Uiso 0.50 1 calc PR . .
P1 P 0.5769(2) 0.4482(6) 0.76013(13) 0.0441(13) Uani 1 1 d U . .
P2 P 0.5650(2) 0.4951(5) 0.85730(12) 0.0373(12) Uani 1 1 d U . .
P3 P 0.29927(19) 0.0589(5) 0.57187(12) 0.0353(12) Uani 1 1 d U . .
P4 P 0.2746(2) 0.3621(5) 0.55472(13) 0.0398(12) Uani 1 1 d U . .
Cl1 Cl 0.2563(2) 0.0119(5) 0.47858(13) 0.0496(13) Uani 1 1 d . . .
Cl2 Cl 0.2619(2) 0.3040(5) 0.46130(12) 0.0460(12) Uani 1 1 d . . .
Cl3 Cl 0.2910(3) 0.1207(11) 0.36512(19) 0.122(3) Uani 1 1 d U . .
Cl4 Cl 0.4039(3) 0.1221(7) 0.4163(2) 0.087(2) Uani 1 1 d U . .
Cl5 Cl 0.3361(4) -0.0964(8) 0.4106(3) 0.118(3) Uani 1 1 d U . .
Cl6 Cl 0.3761(3) 0.4698(8) 0.39484(18) 0.088(2) Uani 1 1 d . . .
Cl7 Cl 0.3929(4) 0.6455(9) 0.4577(3) 0.122(3) Uani 1 1 d . . .
Cl8 Cl 0.4404(3) 0.4061(8) 0.47117(17) 0.083(2) Uani 1 1 d . . .
Cl9 Cl 0.0900(3) -0.0654(7) 0.4530(2) 0.079(2) Uani 1 1 d . . .
Cl10 Cl -0.0147(3) 0.0775(8) 0.4468(2) 0.084(2) Uani 1 1 d . . .
Cl11 Cl 0.0934(3) 0.1697(7) 0.4930(2) 0.0779(19) Uani 1 1 d . . .
Cl18 Cl 0.4459(4) -0.0027(8) 0.7617(2) 0.101(3) Uani 1 1 d . . .
Cl19 Cl 0.4612(9) 0.0458(13) 0.8437(3) 0.270(11) Uani 1 1 d . . .
Cl20 Cl 0.3488(7) 0.0656(13) 0.7970(5) 0.233(9) Uani 1 1 d . . .
Cl21 Cl 0.7461(17) 1.072(3) 0.7715(9) 0.103(4) Uani 0.285(4) 1 d PU . 1
Cl24 Cl 0.7257(18) 1.039(4) 0.7485(14) 0.103(4) Uani 0.215(4) 1 d PU . 2
Cl22 Cl 0.6853(7) 0.9272(18) 0.7798(4) 0.099(4) Uani 0.50 1 d PU . .
Cl23 Cl 0.7460(8) 0.7970(13) 0.7655(4) 0.090(4) Uani 0.50 1 d PU . .
Fe1 Fe 0.68998(13) 0.4015(4) 0.83646(9) 0.0500(9) Uani 1 1 d U . .
Pt1 Pt 0.50941(3) 0.42355(9) 0.79850(2) 0.0378(2) Uani 1 1 d U . .
Pt2 Pt 0.27102(3) 0.18707(9) 0.51974(2) 0.0381(2) Uani 1 1 d U . .
C78 C 0.347(2) 0.560(5) 0.7555(12) 0.062(4) Uani 0.522(10) 1 d PU A 1
H78 H 0.3781 0.4975 0.7603 0.075 Uiso 0.522(10) 1 calc PR A 1
Cl12 Cl 0.2803(5) 0.4887(14) 0.7615(4) 0.081(4) Uani 0.522(10) 1 d PU . 1
Cl13 Cl 0.3347(6) 0.6068(16) 0.7032(3) 0.069(4) Uani 0.522(10) 1 d PU A 1
Cl14 Cl 0.3693(13) 0.682(3) 0.7863(5) 0.074(6) Uani 0.522(10) 1 d PU A 1
C78' C 0.347(2) 0.753(5) 0.7477(13) 0.062(4) Uani 0.478(10) 1 d PU A 2
H78' H 0.3739 0.8223 0.7519 0.075 Uiso 0.478(10) 1 calc PR A 2
Cl15 Cl 0.3377(7) 0.7033(19) 0.6965(4) 0.083(5) Uani 0.478(10) 1 d PU A 2
Cl16 Cl 0.3723(9) 0.649(3) 0.7781(6) 0.064(6) Uani 0.478(10) 1 d PU A 2
Cl17 Cl 0.2745(5) 0.8127(13) 0.7482(4) 0.069(4) Uani 0.478(10) 1 d PU . 2

loop_
_atom_site_aniso_label
_atom_site_aniso_U_11
_atom_site_aniso_U_22
_atom_site_aniso_U_33
_atom_site_aniso_U_23
_atom_site_aniso_U_13
_atom_site_aniso_U_12
C5 0.038(5) 0.113(13) 0.031(5) 0.003(6) 0.018(5) -0.033(7)
C1 0.027(7) 0.145(14) 0.043(6) -0.013(8) 0.021(6) -0.028(8)
C2 0.039(6) 0.162(16) 0.038(9) -0.022(10) 0.013(5) -0.029(9)
C3 0.046(8) 0.140(13) 0.044(10) 0.000(8) 0.002(7) -0.035(9)
C4 0.038(8) 0.113(9) 0.042(9) 0.011(6) 0.014(6) -0.048(7)
C10 0.051(7) 0.046(9) 0.015(7) 0.005(6) 0.008(4) 0.012(7)
C6 0.029(6) 0.052(8) 0.034(8) -0.010(6) 0.013(5) 0.013(6)
C7 0.036(9) 0.065(7) 0.059(10) -0.010(5) 0.011(7) 0.020(7)
C8 0.043(8) 0.085(12) 0.044(7) -0.004(7) -0.005(6) 0.010(7)
C9 0.047(9) 0.059(10) 0.037(5) -0.006(7) 0.014(6) -0.004(8)
C11 0.019(8) 0.057(7) 0.032(7) 0.016(6) 0.003(6) 0.002(8)
C12 0.034(10) 0.073(13) 0.027(7) -0.006(7) 0.008(7) -0.002(10)
C13 0.030(11) 0.061(15) 0.058(11) -0.023(10) 0.013(9) -0.011(10)
C14 0.030(12) 0.040(16) 0.101(19) -0.003(13) 0.005(11) 0.004(11)
C15 0.047(12) 0.057(9) 0.039(10) 0.017(8) 0.025(8) -0.008(11)
C16 0.044(11) 0.065(8) 0.047(10) 0.000(7) 0.036(8) 0.000(11)
C17 0.052(12) 0.050(9) 0.058(11) -0.009(8) 0.035(8) 0.008(10)
C18 0.037(11) 0.086(16) 0.042(11) 0.016(10) -0.001(8) -0.012(11)
C19 0.081(13) 0.050(14) 0.071(14) 0.000(10) -0.014(10) -0.014(12)
C20 0.131(16) 0.020(12) 0.054(12) 0.001(9) 0.018(12) -0.006(11)
C21 0.112(14) 0.052(14) 0.067(13) -0.019(10) 0.038(13) -0.024(12)
C22 0.083(16) 0.074(16) 0.064(14) -0.011(11) 0.020(12) 0.007(13)
C23 0.026(10) 0.050(14) 0.037(10) -0.014(10) 0.001(8) 0.004(10)
C24 0.056(14) 0.080(19) 0.030(10) 0.012(11) -0.004(9) -0.031(13)
C25 0.033(11) 0.046(15) 0.038(10) 0.014(9) 0.018(8) -0.004(10)
C26 0.040(12) 0.067(17) 0.039(11) 0.032(12) -0.002(9) -0.007(12)
C27 0.019(10) 0.050(15) 0.061(12) -0.010(11) 0.024(8) 0.004(10)
C28 0.025(10) 0.044(13) 0.066(13) -0.021(11) 0.010(9) 0.016(10)
C29 0.045(13) 0.085(19) 0.044(11) 0.036(12) 0.038(9) 0.017(13)
C30 0.081(17) 0.045(15) 0.050(13) 0.036(11) 0.011(11) -0.023(14)
C31 0.051(13) 0.11(2) 0.031(10) 0.004(14) 0.003(9) 0.015(15)
C32 0.10(2) 0.055(19) 0.12(2) 0.033(18) 0.041(18) -0.010(17)
C33 0.12(2) 0.08(2) 0.047(14) -0.010(14) -0.008(15) -0.020(19)
C34 0.12(3) 0.06(2) 0.070(18) 0.009(15) -0.007(16) -0.022(19)
C35 0.020(6) 0.065(14) 0.029(4) -0.001(7) 0.001(4) 0.007(6)
C36 0.032(10) 0.060(13) 0.035(8) 0.015(8) 0.001(7) -0.021(10)
C37 0.034(9) 0.051(11) 0.020(6) 0.009(6) 0.006(5) 0.001(8)
C38 0.053(13) 0.058(16) 0.025(9) 0.010(9) 0.003(8) -0.004(11)
C39 0.029(7) 0.053(12) 0.023(6) 0.014(6) 0.009(6) 0.013(9)
C40 0.023(6) 0.046(10) 0.027(6) 0.002(6) 0.008(4) 0.003(7)
C41 0.028(5) 0.036(9) 0.020(5) 0.015(5) 0.010(4) -0.003(7)
C42 0.022(7) 0.047(10) 0.040(7) -0.006(7) 0.009(5) -0.001(8)
C43 0.067(13) 0.031(12) 0.017(8) -0.001(8) -0.005(8) -0.003(10)
C44 0.046(12) 0.050(15) 0.054(12) -0.042(11) 0.010(9) 0.013(11)
C45 0.090(18) 0.060(17) 0.046(12) -0.003(12) 0.022(11) -0.060(15)
C46 0.044(11) 0.019(11) 0.046(11) 0.008(9) -0.007(9) -0.010(9)
C47 0.062(14) 0.042(15) 0.045(12) -0.022(10) 0.010(10) -0.003(12)
C48 0.050(13) 0.027(12) 0.060(13) -0.019(11) -0.008(10) -0.009(11)
C49 0.050(13) 0.041(15) 0.044(11) -0.022(10) -0.015(10) -0.006(11)
C50 0.042(12) 0.085(18) 0.031(10) 0.005(11) 0.025(8) -0.007(13)
C51 0.09(2) 0.08(2) 0.063(15) -0.037(16) -0.001(13) 0.023(18)
C52 0.041(15) 0.07(2) 0.12(2) -0.029(18) 0.014(14) 0.042(15)
C53 0.045(16) 0.09(2) 0.11(2) -0.012(19) -0.012(15) 0.025(16)
C54 0.055(15) 0.037(16) 0.083(17) 0.002(13) -0.022(13) 0.010(12)
C55 0.024(6) 0.033(11) 0.041(8) -0.010(7) 0.013(6) 0.013(7)
C56 0.026(6) 0.074(15) 0.070(11) -0.010(10) 0.019(7) 0.028(10)
C57 0.029(7) 0.091(17) 0.076(11) 0.036(12) 0.012(8) 0.015(11)
C58 0.047(13) 0.067(17) 0.082(12) 0.040(12) -0.009(11) -0.022(12)
C59 0.057(15) 0.081(19) 0.048(13) 0.019(13) -0.023(11) -0.035(14)
C60 0.049(11) 0.053(14) 0.041(8) 0.004(9) -0.007(7) -0.008(10)
C61 0.044(9) 0.040(6) 0.018(6) -0.014(5) 0.011(6) 0.008(5)
C62 0.056(8) 0.049(6) 0.011(6) -0.012(5) 0.018(5) 0.000(5)
C63 0.064(8) 0.042(6) 0.036(7) -0.012(5) 0.010(6) -0.002(7)
C64 0.063(8) 0.038(9) 0.033(8) -0.009(7) 0.014(7) 0.002(7)
C65 0.049(12) 0.062(17) 0.044(11) 0.016(11) -0.009(10) 0.006(12)
C66 0.043(12) 0.079(18) 0.038(11) -0.004(12) -0.009(9) 0.012(13)
C67 0.033(8) 0.082(13) 0.033(9) -0.023(9) 0.006(6) -0.006(8)
C68 0.022(9) 0.063(12) 0.046(10) -0.006(8) 0.004(6) -0.014(9)
C69 0.039(11) 0.044(13) 0.063(12) -0.001(10) 0.016(8) 0.006(10)
C70 0.049(2) 0.049(3) 0.019(3) 0.021(3) 0.0051(17) -0.022(3)
C71 0.025(10) 0.046(14) 0.030(9) -0.003(8) 0.012(7) 0.000(9)
C72 0.045(10) 0.061(12) 0.017(8) -0.003(8) 0.001(7) -0.004(9)
C73 0.0496(15) 0.049(2) 0.0189(18) 0.0212(18) 0.0050(11) -0.0228(18)
C74 0.0496(15) 0.049(2) 0.0189(18) 0.0212(18) 0.0050(11) -0.0228(18)
C75 0.046(5) 0.080(5) 0.055(6) -0.038(7) 0.023(5) 0.014(6)
C76 0.046(5) 0.080(5) 0.055(6) -0.038(7) 0.023(5) 0.014(6)
C77 0.045(13) 0.09(2) 0.050(12) 0.005(13) 0.021(9) 0.015(14)
C79 0.150(12) 0.072(6) 0.098(9) -0.011(6) 0.052(8) 0.034(8)
C80 0.150(12) 0.072(6) 0.098(9) -0.011(6) 0.052(8) 0.034(8)
P1 0.040(2) 0.066(4) 0.0266(18) 0.003(2) 0.0072(14) -0.018(3)
P2 0.036(2) 0.049(3) 0.0254(15) 0.0062(19) 0.0033(14) -0.004(2)
P3 0.030(2) 0.045(3) 0.030(2) 0.002(2) 0.0040(18) -0.003(2)
P4 0.030(2) 0.055(3) 0.033(2) 0.003(2) 0.0025(18) 0.003(2)
Cl1 0.061(3) 0.052(3) 0.035(2) -0.004(2) 0.007(2) 0.003(3)
Cl2 0.058(3) 0.046(3) 0.033(2) 0.004(2) 0.0061(19) 0.004(3)
Cl3 0.068(4) 0.245(10) 0.059(4) 0.014(5) 0.022(2) 0.000(6)
Cl4 0.078(4) 0.100(5) 0.079(4) -0.014(4) 0.007(3) -0.035(4)
Cl5 0.148(8) 0.078(4) 0.162(7) -0.040(4) 0.113(6) -0.039(4)
Cl6 0.075(4) 0.127(7) 0.056(3) 0.010(4) -0.002(3) -0.017(4)
Cl7 0.096(6) 0.093(6) 0.191(9) -0.052(6) 0.060(6) -0.004(5)
Cl8 0.070(4) 0.116(6) 0.058(3) 0.008(4) 0.003(3) 0.012(4)
Cl9 0.064(4) 0.065(4) 0.097(5) -0.018(4) -0.006(3) 0.000(4)
Cl10 0.053(4) 0.107(6) 0.092(4) -0.005(4) 0.010(3) 0.018(4)
Cl11 0.071(4) 0.068(5) 0.088(4) -0.019(4) 0.002(3) 0.001(4)
Cl18 0.160(8) 0.081(5) 0.069(4) 0.006(4) 0.037(4) 0.029(5)
Cl19 0.53(3) 0.222(14) 0.058(5) 0.026(7) 0.047(9) 0.261(18)
Cl20 0.296(18) 0.165(12) 0.310(18) -0.123(13) 0.226(15) -0.125(13)
Cl21 0.150(12) 0.071(6) 0.099(9) -0.011(6) 0.051(8) 0.034(8)
Cl24 0.150(12) 0.072(6) 0.098(9) -0.011(6) 0.052(8) 0.034(8)
Cl22 0.107(10) 0.122(12) 0.064(7) 0.006(6) 0.008(6) 0.022(7)
Cl23 0.108(10) 0.067(6) 0.103(10) 0.008(6) 0.039(7) -0.013(7)
Fe1 0.0304(16) 0.081(3) 0.0377(15) -0.0067(17) 0.0051(12) -0.0031(18)
Pt1 0.0282(4) 0.0553(6) 0.0293(4) -0.0011(4) 0.0047(3) -0.0011(4)
Pt2 0.0360(4) 0.0481(6) 0.0289(4) 0.0017(4) 0.0040(3) 0.0027(5)
C78 0.064(10) 0.072(14) 0.056(6) -0.003(5) 0.021(13) 0.012(7)
Cl12 0.065(7) 0.103(10) 0.071(7) 0.023(7) 0.006(5) -0.001(6)
Cl13 0.068(8) 0.092(12) 0.049(4) -0.011(6) 0.016(4) -0.001(8)
Cl14 0.110(13) 0.077(12) 0.041(5) 0.002(6) 0.029(6) -0.007(10)
C78' 0.064(10) 0.072(14) 0.056(6) -0.003(5) 0.021(13) 0.012(7)
Cl15 0.093(10) 0.090(14) 0.054(6) -0.005(7) -0.008(6) 0.021(10)
Cl16 0.033(7) 0.099(18) 0.055(8) 0.002(9) -0.004(7) 0.007(7)
Cl17 0.047(6) 0.082(10) 0.072(7) 0.007(7) -0.002(5) 0.006(6)

loop_
_atom_type_symbol
_atom_type_description
_atom_type_scat_dispersion_real
_atom_type_scat_dispersion_imag
_atom_type_scat_source
C C 0.0181 0.0091 'International Tables Vol C Tables 4.2.6.8 and 6.1.1.4'
H H 0.0000 0.0000 'International Tables Vol C Tables 4.2.6.8 and 6.1.1.4'
P P 0.2955 0.4335 'International Tables Vol C Tables 4.2.6.8 and 6.1.1.4'
Cl Cl 0.3639 0.7018 'International Tables Vol C Tables 4.2.6.8 and 6.1.1.4'
Fe Fe -1.1336 3.1974 'International Tables Vol C Tables 4.2.6.8 and 6.1.1.4'
Pt Pt -4.5932 6.9264 'International Tables Vol C Tables 4.2.6.8 and 6.1.1.4'

loop_
_geom_angle_atom_site_label_1
_geom_angle_atom_site_label_2
_geom_angle_atom_site_label_3
_geom_angle
_geom_angle_site_symmetry_1
_geom_angle_site_symmetry_3
C1 C5 C4 108.0 . .
C1 C5 P1 128.0(9) . .
C4 C5 P1 124.0(9) . .
C1 C5 Fe1 70.8(6) . .
C4 C5 Fe1 70.5(6) . .
P1 C5 Fe1 123.0(7) . .
C5 C1 C2 108.0 . .
C5 C1 Fe1 67.9(6) . .
C2 C1 Fe1 71.9(5) . .
C5 C1 H1 126.0 . .
C2 C1 H1 126.0 . .
Fe1 C1 H1 125.8 . .
C3 C2 C1 108.0 . .
C3 C2 Fe1 69.9(6) . .
C1 C2 Fe1 67.7(5) . .
C3 C2 H2 126.0 . .
C1 C2 H2 126.0 . .
Fe1 C2 H2 127.9 . .
C4 C3 C2 108.0 . .
C4 C3 Fe1 67.6(5) . .
C2 C3 Fe1 70.2(6) . .
C4 C3 H3 126.0 . .
C2 C3 H3 126.0 . .
Fe1 C3 H3 127.8 . .
C3 C4 C5 108.0 . .
C3 C4 Fe1 71.9(6) . .
C5 C4 Fe1 68.1(5) . .
C3 C4 H4 126.0 . .
C5 C4 H4 126.0 . .
Fe1 C4 H4 125.6 . .
C6 C10 C9 108.0 . .
C6 C10 P2 119.9(8) . .
C9 C10 P2 132.0(8) . .
C6 C10 Fe1 71.4(5) . .
C9 C10 Fe1 70.0(5) . .
P2 C10 Fe1 121.0(7) . .
C10 C6 C7 108.0 . .
C10 C6 Fe1 67.3(5) . .
C7 C6 Fe1 72.0(5) . .
C10 C6 H6 126.0 . .
C7 C6 H6 126.0 . .
Fe1 C6 H6 126.3 . .
C8 C7 C6 108.0 . .
C8 C7 Fe1 69.4(5) . .
C6 C7 Fe1 67.8(5) . .
C8 C7 H7 126.0 . .
C6 C7 H7 126.0 . .
Fe1 C7 H7 128.4 . .
C7 C8 C9 108.0 . .
C7 C8 Fe1 70.8(5) . .
C9 C8 Fe1 67.1(5) . .
C7 C8 H8 126.0 . .
C9 C8 H8 126.0 . .
Fe1 C8 H8 127.7 . .
C8 C9 C10 108.0 . .
C8 C9 Fe1 72.2(5) . .
C10 C9 Fe1 68.3(5) . .
C8 C9 H9 126.0 . .
C10 C9 H9 126.0 . .
Fe1 C9 H9 125.1 . .
C12 C11 C16 120.0 . .
C12 C11 P1 121.9(7) . .
C16 C11 P1 118.0(7) . .
C13 C12 C11 120.0 . .
C13 C12 H12 120.0 . .
C11 C12 H12 120.0 . .
C12 C13 C14 120.0 . .
C12 C13 H13 120.0 . .
C14 C13 H13 120.0 . .
C15 C14 C13 120.0 . .
C15 C14 H14 120.0 . .
C13 C14 H14 120.0 . .
C14 C15 C16 120.0 . .
C14 C15 H15 120.0 . .
C16 C15 H15 120.0 . .
C15 C16 C11 120.0 . .
C15 C16 H16 120.0 . .
C11 C16 H16 120.0 . .
C18 C17 C22 120.0 . .
C18 C17 P1 118.2(9) . .
C22 C17 P1 121.8(9) . .
C19 C18 C17 120.0 . .
C19 C18 H18 120.0 . .
C17 C18 H18 120.0 . .
C20 C19 C18 120.0 . .
C20 C19 H19 120.0 . .
C18 C19 H19 120.0 . .
C19 C20 C21 120.0 . .
C19 C20 H20 120.0 . .
C21 C20 H20 120.0 . .
C22 C21 C20 120.0 . .
C22 C21 H21 120.0 . .
C20 C21 H21 120.0 . .
C21 C22 C17 120.0 . .
C21 C22 H22 120.0 . .
C17 C22 H22 120.0 . .
C24 C23 C28 120.0 . .
C24 C23 P2 118.8(7) . .
C28 C23 P2 120.8(7) . .
C25 C24 C23 120.0 . .
C25 C24 H24 120.0 . .
C23 C24 H24 120.0 . .
C24 C25 C26 120.0 . .
C24 C25 H25 120.0 . .
C26 C25 H25 120.0 . .
C25 C26 C27 120.0 . .
C25 C26 H26 120.0 . .
C27 C26 H26 120.0 . .
C26 C27 C28 120.0 . .
C26 C27 H27 120.0 . .
C28 C27 H27 120.0 . .
C27 C28 C23 120.0 . .
C27 C28 H28 120.0 . .
C23 C28 H28 120.0 . .
C30 C29 C34 120.0 . .
C30 C29 P2 120.0(9) . .
C34 C29 P2 119.6(9) . .
C29 C30 C31 120.0 . .
C29 C30 H30 120.0 . .
C31 C30 H30 120.0 . .
C32 C31 C30 120.0 . .
C32 C31 H31 120.0 . .
C30 C31 H31 120.0 . .
C31 C32 C33 120.0 . .
C31 C32 H32 120.0 . .
C33 C32 H32 120.0 . .
C34 C33 C32 120.0 . .
C34 C33 H33 120.0 . .
C32 C33 H33 120.0 . .
C33 C34 C29 120.0 . .
C33 C34 H34 120.0 . .
C29 C34 H34 120.0 . .
C36 C35 Pt1 177.4(17) . .
C35 C36 C37 169(2) . .
C42 C37 C38 119.1(17) . .
C42 C37 C36 120.9(17) . .
C38 C37 C36 119.7(17) . .
C39 C38 C37 121.7(19) . .
C39 C38 H38 119.2 . .
C37 C38 H38 119.2 . .
C38 C39 C40 120.0(17) . .
C38 C39 H39 120.0 . .
C40 C39 H39 120.0 . .
C41 C40 C39 117.0(16) . .
C41 C40 P3 121.3(13) . .
C39 C40 P3 121.6(13) . .
C40 C41 C42 121.6(16) . .
C40 C41 H41 119.2 . .
C42 C41 H41 119.2 . .
C37 C42 C41 120.5(16) . .
C37 C42 H42 119.8 . .
C41 C42 H42 119.8 . .
C44 C43 C48 120.0 . .
C44 C43 P3 120.0(6) . .
C48 C43 P3 119.8(6) . .
C45 C44 C43 120.0 . .
C45 C44 H44 120.0 . .
C43 C44 H44 120.0 . .
C46 C45 C44 120.0 . .
C46 C45 H45 120.0 . .
C44 C45 H45 120.0 . .
C45 C46 C47 120.0 . .
C45 C46 H46 120.0 . .
C47 C46 H46 120.0 . .
C48 C47 C46 120.0 . .
C48 C47 H47 120.0 . .
C46 C47 H47 120.0 . .
C47 C48 C43 120.0 . .
C47 C48 H48 120.0 . .
C43 C48 H48 120.0 . .
C50 C49 C54 120.0 . .
C50 C49 P3 120.0(8) . .
C54 C49 P3 119.7(8) . .
C51 C50 C49 120.0 . .
C51 C50 H50 120.0 . .
C49 C50 H50 120.0 . .
C50 C51 C52 120.0 . .
C50 C51 H51 120.0 . .
C52 C51 H51 120.0 . .
C51 C52 C53 120.0 . .
C51 C52 H52 120.0 . .
C53 C52 H52 120.0 . .
C54 C53 C52 120.0 . .
C54 C53 H53 120.0 . .
C52 C53 H53 120.0 . .
C53 C54 C49 120.0 . .
C53 C54 H54 120.0 . .
C49 C54 H54 120.0 . .
C56 C55 C60 120.0 . .
C56 C55 P4 115.1(6) . .
C60 C55 P4 124.8(6) . .
C57 C56 C55 120.0 . .
C57 C56 H56 120.0 . .
C55 C56 H56 120.0 . .
C56 C57 C58 120.0 . .
C56 C57 H57 120.0 . .
C58 C57 H57 120.0 . .
C59 C58 C57 120.0 . .
C59 C58 H58 120.0 . .
C57 C58 H58 120.0 . .
C58 C59 C60 120.0 . .
C58 C59 H59 120.0 . .
C60 C59 H59 120.0 . .
C59 C60 C55 120.0 . .
C59 C60 H60 120.0 . .
C55 C60 H60 120.0 . .
C62 C61 C66 120.0 . .
C62 C61 P4 123.2(7) . .
C66 C61 P4 116.7(7) . .
C61 C62 C63 120.0 . .
C61 C62 H62 120.0 . .
C63 C62 H62 120.0 . .
C64 C63 C62 120.0 . .
C64 C63 H63 120.0 . .
C62 C63 H63 120.0 . .
C63 C64 C65 120.0 . .
C63 C64 H64 120.0 . .
C65 C64 H64 120.0 . .
C66 C65 C64 120.0 . .
C66 C65 H65 120.0 . .
C64 C65 H65 120.0 . .
C65 C66 C61 120.0 . .
C65 C66 H66 120.0 . .
C61 C66 H66 120.0 . .
C72 C67 C68 119.9(18) . .
C72 C67 P4 121.9(15) . .
C68 C67 P4 117.0(17) . .
C67 C68 C69 117(2) . .
C67 C68 H68 121.4 . .
C69 C68 H68 121.4 . .
C70 C69 C68 120.2(19) 2_556 .
C70 C69 H69 119.9 2_556 .
C68 C69 H69 119.9 . .
C71 C70 C69 118.4(18) . 2_556
C71 C70 C73 122.4(19) . .
C69 C70 C73 119.1(17) 2_556 .
C72 C71 C70 121(2) 2_556 .
C72 C71 H71 119.5 2_556 .
C70 C71 H71 119.5 . .
C71 C72 C67 122.7(19) 2_556 .
C71 C72 H72 118.6 2_556 .
C67 C72 H72 118.6 . .
C74 C73 C70 174.1(18) . .
C73 C74 Pt1 173(2) . .
Cl4 C75 Cl3 112.0(14) . .
Cl4 C75 Cl5 108.3(12) . .
Cl3 C75 Cl5 110.9(12) . .
Cl4 C75 H75 108.5 . .
Cl3 C75 H75 108.5 . .
Cl5 C75 H75 108.5 . .
Cl7 C76 Cl8 109.6(12) . .
Cl7 C76 Cl6 110.7(15) . .
Cl8 C76 Cl6 108.2(11) . .
Cl7 C76 H76 109.4 . .
Cl8 C76 H76 109.4 . .
Cl6 C76 H76 109.4 . .
Cl9 C77 Cl10 113.0(15) . .
Cl9 C77 Cl11 110.1(11) . .
Cl10 C77 Cl11 108.8(12) . .
Cl9 C77 H77 108.3 . .
Cl10 C77 H77 108.3 . .
Cl11 C77 H77 108.3 . .
Cl19 C79 Cl20 112(2) . .
Cl19 C79 Cl18 109.6(17) . .
Cl20 C79 Cl18 112.3(19) . .
Cl19 C79 H79 107.7 . .
Cl20 C79 H79 107.7 . .
Cl18 C79 H79 107.7 . .
Cl22 C80 Cl23 107(3) . 2_656
Cl22 C80 Cl21 118(4) . 2_656
Cl23 C80 Cl21 111(4) 2_656 2_656
Cl22 C80 Cl24 101(3) . 2_656
Cl23 C80 Cl24 96(3) 2_656 2_656
Cl21 C80 Cl24 28.9(16) 2_656 2_656
Cl22 C80 H80 106.9 . .
Cl23 C80 H80 106.9 2_656 .
Cl21 C80 H80 106.9 2_656 .
Cl24 C80 H80 135.7 2_656 .
C17 P1 C11 105.2(6) . .
C17 P1 C5 104.2(7) . .
C11 P1 C5 98.3(7) . .
C17 P1 Pt1 112.6(5) . .
C11 P1 Pt1 112.8(4) . .
C5 P1 Pt1 121.7(5) . .
C29 P2 C23 103.1(7) . .
C29 P2 C10 109.4(7) . .
C23 P2 C10 104.9(6) . .
C29 P2 Pt1 115.3(5) . .
C23 P2 Pt1 113.5(4) . .
C10 P2 Pt1 109.9(4) . .
C49 P3 C43 105.8(7) . .
C49 P3 C40 101.5(7) . .
C43 P3 C40 105.4(7) . .
C49 P3 Pt2 108.0(5) . .
C43 P3 Pt2 116.3(4) . .
C40 P3 Pt2 118.2(7) . .
C55 P4 C67 109.7(7) . .
C55 P4 C61 105.0(6) . .
C67 P4 C61 100.4(9) . .
C55 P4 Pt2 112.7(4) . .
C67 P4 Pt2 112.9(8) . .
C61 P4 Pt2 115.1(4) . .
Cl21 Cl21 C80 71(2) 2_656 2_656
Cl21 Cl21 Cl22 110(2) 2_656 .
C80 Cl21 Cl22 80(2) 2_656 .
Cl24 Cl24 C80 41(2) 2_656 2_656
Cl24 Cl24 Cl22 123(4) 2_656 .
C80 Cl24 Cl22 85(2) 2_656 .
C80 Cl22 Cl24 37(2) . .
C80 Cl22 Cl23 57(2) . .
Cl24 Cl22 Cl23 81.6(12) . .
C80 Cl22 Cl21 59(2) . .
Cl24 Cl22 Cl21 24.8(12) . .
Cl23 Cl22 Cl21 87.3(10) . .
Cl23 Cl23 C80 76(2) 2_656 2_656
Cl23 Cl23 Cl22 118.3(15) 2_656 .
C80 Cl23 Cl22 82(2) 2_656 .
C10 Fe1 C5 112.1(5) . .
C10 Fe1 C9 41.7(2) . .
C5 Fe1 C9 142.7(6) . .
C10 Fe1 C4 109.5(5) . .
C5 Fe1 C4 41.4(3) . .
C9 Fe1 C4 112.4(6) . .
C10 Fe1 C1 142.8(5) . .
C5 Fe1 C1 41.4(2) . .
C9 Fe1 C1 175.1(6) . .
C4 Fe1 C1 69.1(3) . .
C10 Fe1 C6 41.4(2) . .
C5 Fe1 C6 109.9(5) . .
C9 Fe1 C6 69.3(3) . .
C4 Fe1 C6 136.6(5) . .
C1 Fe1 C6 113.1(5) . .
C10 Fe1 C8 69.0(3) . .
C5 Fe1 C8 175.7(7) . .
C9 Fe1 C8 40.7(2) . .
C4 Fe1 C8 142.6(6) . .
C1 Fe1 C8 135.4(6) . .
C6 Fe1 C8 68.0(3) . .
C10 Fe1 C3 136.0(7) . .
C5 Fe1 C3 68.7(3) . .
C9 Fe1 C3 109.9(6) . .
C4 Fe1 C3 40.5(3) . .
C1 Fe1 C3 68.0(3) . .
C6 Fe1 C3 176.8(6) . .
C8 Fe1 C3 113.6(5) . .
C10 Fe1 C2 175.7(7) . .
C5 Fe1 C2 68.6(3) . .
C9 Fe1 C2 135.2(5) . .
C4 Fe1 C2 68.0(3) . .
C1 Fe1 C2 40.4(3) . .
C6 Fe1 C2 142.8(7) . .
C8 Fe1 C2 110.5(5) . .
C3 Fe1 C2 39.9(3) . .
C10 Fe1 C7 68.6(3) . .
C5 Fe1 C7 136.2(6) . .
C9 Fe1 C7 68.2(3) . .
C4 Fe1 C7 176.7(5) . .
C1 Fe1 C7 110.5(6) . .
C6 Fe1 C7 40.2(3) . .
C8 Fe1 C7 39.9(3) . .
C3 Fe1 C7 142.7(6) . .
C2 Fe1 C7 114.0(6) . .
C35 Pt1 C74 85.7(7) . .
C35 Pt1 P1 87.0(5) . .
C74 Pt1 P1 172.4(5) . .
C35 Pt1 P2 173.2(6) . .
C74 Pt1 P2 88.9(5) . .
P1 Pt1 P2 98.24(17) . .
P4 Pt2 P3 96.44(18) . .
P4 Pt2 Cl1 173.00(17) . .
P3 Pt2 Cl1 88.51(19) . .
P4 Pt2 Cl2 90.01(18) . .
P3 Pt2 Cl2 166.45(18) . .
Cl1 Pt2 Cl2 86.20(18) . .
Cl14 C78 Cl12 114(3) . .
Cl14 C78 Cl13 112(3) . .
Cl12 C78 Cl13 106(2) . .
Cl14 C78 H78 108.3 . .
Cl12 C78 H78 108.3 . .
Cl13 C78 H78 108.3 . .
Cl12 Cl12 C78 134.5(18) 2_556 .
Cl16 C78' Cl17 118(3) . .
Cl16 C78' Cl15 113(3) . .
Cl17 C78' Cl15 101(2) . .
Cl16 C78' H78' 107.7 . .
Cl17 C78' H78' 107.7 . .
Cl15 C78' H78' 107.7 . .
Cl17 Cl17 C78' 158(2) 2_556 .

loop_
_geom_bond_atom_site_label_1
_geom_bond_atom_site_label_2
_geom_bond_distance
_geom_bond_site_symmetry_2
C5 C1 1.4200 .
C5 C4 1.4200 .
C5 P1 1.844(10) .
C5 Fe1 1.990(13) .
C1 C2 1.4200 .
C1 Fe1 2.029(13) .
C1 H1 0.9300 .
C2 C3 1.4200 .
C2 Fe1 2.084(14) .
C2 H2 0.9300 .
C3 C4 1.4200 .
C3 Fe1 2.080(15) .
C3 H3 0.9300 .
C4 Fe1 2.023(15) .
C4 H4 0.9300 .
C10 C6 1.4200 .
C10 C9 1.4200 .
C10 P2 1.837(11) .
C10 Fe1 1.981(13) .
C6 C7 1.4200 .
C6 Fe1 2.036(13) .
C6 H6 0.9300 .
C7 C8 1.4200 .
C7 Fe1 2.091(15) .
C7 H7 0.9300 .
C8 C9 1.4200 .
C8 Fe1 2.072(14) .
C8 H8 0.9300 .
C9 Fe1 2.005(13) .
C9 H9 0.9300 .
C11 C12 1.3900 .
C11 C16 1.3900 .
C11 P1 1.828(11) .
C12 C13 1.3900 .
C12 H12 0.9300 .
C13 C14 1.3900 .
C13 H13 0.9300 .
C14 C15 1.3900 .
C14 H14 0.9300 .
C15 C16 1.3900 .
C15 H15 0.9300 .
C16 H16 0.9300 .
C17 C18 1.3900 .
C17 C22 1.3900 .
C17 P1 1.822(12) .
C18 C19 1.3900 .
C18 H18 0.9300 .
C19 C20 1.3900 .
C19 H19 0.9300 .
C20 C21 1.3900 .
C20 H20 0.9300 .
C21 C22 1.3900 .
C21 H21 0.9300 .
C22 H22 0.9300 .
C23 C24 1.3900 .
C23 C28 1.3900 .
C23 P2 1.830(9) .
C24 C25 1.3900 .
C24 H24 0.9300 .
C25 C26 1.3900 .
C25 H25 0.9300 .
C26 C27 1.3900 .
C26 H26 0.9300 .
C27 C28 1.3900 .
C27 H27 0.9300 .
C28 H28 0.9300 .
C29 C30 1.3900 .
C29 C34 1.3900 .
C29 P2 1.785(13) .
C30 C31 1.3900 .
C30 H30 0.9300 .
C31 C32 1.3900 .
C31 H31 0.9300 .
C32 C33 1.3900 .
C32 H32 0.9300 .
C33 C34 1.3900 .
C33 H33 0.9300 .
C34 H34 0.9300 .
C35 C36 1.23(2) .
C35 Pt1 1.996(17) .
C36 C37 1.42(3) .
C37 C42 1.32(2) .
C37 C38 1.39(3) .
C38 C39 1.35(2) .
C38 H38 0.9300 .
C39 C40 1.42(2) .
C39 H39 0.9300 .
C40 C41 1.36(2) .
C40 P3 1.831(17) .
C41 C42 1.41(2) .
C41 H41 0.9300 .
C42 H42 0.9300 .
C43 C44 1.3900 .
C43 C48 1.3900 .
C43 P3 1.831(10) .
C44 C45 1.3900 .
C44 H44 0.9300 .
C45 C46 1.3900 .
C45 H45 0.9300 .
C46 C47 1.3900 .
C46 H46 0.9300 .
C47 C48 1.3900 .
C47 H47 0.9300 .
C48 H48 0.9300 .
C49 C50 1.3900 .
C49 C54 1.3900 .
C49 P3 1.811(12) .
C50 C51 1.3900 .
C50 H50 0.9300 .
C51 C52 1.3900 .
C51 H51 0.9300 .
C52 C53 1.3900 .
C52 H52 0.9300 .
C53 C54 1.3900 .
C53 H53 0.9300 .
C54 H54 0.9300 .
C55 C56 1.3900 .
C55 C60 1.3900 .
C55 P4 1.828(9) .
C56 C57 1.3900 .
C56 H56 0.9300 .
C57 C58 1.3900 .
C57 H57 0.9300 .
C58 C59 1.3900 .
C58 H58 0.9300 .
C59 C60 1.3900 .
C59 H59 0.9300 .
C60 H60 0.9300 .
C61 C62 1.3900 .
C61 C66 1.3900 .
C61 P4 1.843(10) .
C62 C63 1.3900 .
C62 H62 0.9300 .
C63 C64 1.3900 .
C63 H63 0.9300 .
C64 C65 1.3900 .
C64 H64 0.9300 .
C65 C66 1.3900 .
C65 H65 0.9300 .
C66 H66 0.9300 .
C67 C72 1.37(3) .
C67 C68 1.38(3) .
C67 P4 1.84(2) .
C68 C69 1.45(3) .
C68 H68 0.9300 .
C69 C70 1.42(3) 2_556
C69 H69 0.9300 .
C70 C71 1.36(3) .
C70 C69 1.42(3) 2_556
C70 C73 1.47(3) .
C71 C72 1.35(2) 2_556
C71 H71 0.9300 .
C72 C71 1.35(2) 2_556
C72 H72 0.9300 .
C73 C74 1.14(2) .
C74 Pt1 2.030(18) .
C75 Cl4 1.71(2) .
C75 Cl3 1.74(2) .
C75 Cl5 1.78(3) .
C75 H75 0.9800 .
C76 Cl7 1.71(2) .
C76 Cl8 1.74(2) .
C76 Cl6 1.77(2) .
C76 H76 0.9800 .
C77 Cl9 1.71(3) .
C77 Cl10 1.73(2) .
C77 Cl11 1.81(2) .
C77 H77 0.9800 .
C79 Cl19 1.68(3) .
C79 Cl20 1.70(4) .
C79 Cl18 1.79(3) .
C79 H79 0.9800 .
C80 Cl22 1.75(6) .
C80 Cl23 1.79(6) 2_656
C80 Cl21 1.83(7) 2_656
C80 Cl24 1.83(7) 2_656
C80 H80 0.9800 .
P1 Pt1 2.290(5) .
P2 Pt1 2.311(4) .
P3 Pt2 2.264(5) .
P4 Pt2 2.239(6) .
Cl1 Pt2 2.352(5) .
Cl2 Pt2 2.361(5) .
Cl21 Cl21 1.54(6) 2_656
Cl21 C80 1.83(7) 2_656
Cl21 Cl22 2.17(4) .
Cl24 Cl24 1.12(8) 2_656
Cl24 C80 1.83(7) 2_656
Cl24 Cl22 1.99(5) .
Cl22 Cl23 2.13(2) .
Cl23 Cl23 1.13(3) 2_656
Cl23 C80 1.79(6) 2_656
C78 Cl14 1.71(5) .
C78 Cl12 1.80(5) .
C78 Cl13 1.85(4) .
C78 H78 0.9800 .
Cl12 Cl12 1.48(2) 2_556
C78' Cl16 1.57(6) .
C78' Cl17 1.82(5) .
C78' Cl15 1.83(5) .
C78' H78' 0.9800 .
Cl17 Cl17 1.18(2) 2_556

loop_
_geom_torsion_atom_site_label_1
_geom_torsion_atom_site_label_2
_geom_torsion_atom_site_label_3
_geom_torsion_atom_site_label_4
_geom_torsion
_geom_torsion_site_symmetry_1
_geom_torsion_site_symmetry_4
C4 C5 C1 C2 0.0 . .
P1 C5 C1 C2 -178.3(12) . .
Fe1 C5 C1 C2 -61.0(6) . .
C4 C5 C1 Fe1 61.0(6) . .
P1 C5 C1 Fe1 -117.3(10) . .
C5 C1 C2 C3 0.0 . .
Fe1 C1 C2 C3 -58.5(6) . .
C5 C1 C2 Fe1 58.5(6) . .
C1 C2 C3 C4 0.0 . .
Fe1 C2 C3 C4 -57.1(5) . .
C1 C2 C3 Fe1 57.1(5) . .
C2 C3 C4 C5 0.0 . .
Fe1 C3 C4 C5 -58.7(5) . .
C2 C3 C4 Fe1 58.7(5) . .
C1 C5 C4 C3 0.0 . .
P1 C5 C4 C3 178.4(12) . .
Fe1 C5 C4 C3 61.2(6) . .
C1 C5 C4 Fe1 -61.2(6) . .
P1 C5 C4 Fe1 117.2(10) . .
C9 C10 C6 C7 0.0 . .
P2 C10 C6 C7 176.4(11) . .
Fe1 C10 C6 C7 60.7(5) . .
C9 C10 C6 Fe1 -60.7(5) . .
P2 C10 C6 Fe1 115.6(8) . .
C10 C6 C7 C8 0.0 . .
Fe1 C6 C7 C8 57.8(5) . .
C10 C6 C7 Fe1 -57.8(5) . .
C6 C7 C8 C9 0.0 . .
Fe1 C7 C8 C9 56.8(5) . .
C6 C7 C8 Fe1 -56.8(5) . .
C7 C8 C9 C10 0.0 . .
Fe1 C8 C9 C10 59.1(5) . .
C7 C8 C9 Fe1 -59.1(5) . .
C6 C10 C9 C8 0.0 . .
P2 C10 C9 C8 -175.8(12) . .
Fe1 C10 C9 C8 -61.6(6) . .
C6 C10 C9 Fe1 61.6(6) . .
P2 C10 C9 Fe1 -114.2(11) . .
C16 C11 C12 C13 0.0 . .
P1 C11 C12 C13 176.0(8) . .
C11 C12 C13 C14 0.0 . .
C12 C13 C14 C15 0.0 . .
C13 C14 C15 C16 0.0 . .
C14 C15 C16 C11 0.0 . .
C12 C11 C16 C15 0.0 . .
P1 C11 C16 C15 -176.2(8) . .
C22 C17 C18 C19 0.0 . .
P1 C17 C18 C19 -177.9(10) . .
C17 C18 C19 C20 0.0 . .
C18 C19 C20 C21 0.0 . .
C19 C20 C21 C22 0.0 . .
C20 C21 C22 C17 0.0 . .
C18 C17 C22 C21 0.0 . .
P1 C17 C22 C21 177.8(11) . .
C28 C23 C24 C25 0.0 . .
P2 C23 C24 C25 -173.5(8) . .
C23 C24 C25 C26 0.0 . .
C24 C25 C26 C27 0.0 . .
C25 C26 C27 C28 0.0 . .
C26 C27 C28 C23 0.0 . .
C24 C23 C28 C27 0.0 . .
P2 C23 C28 C27 173.4(8) . .
C34 C29 C30 C31 0.0 . .
P2 C29 C30 C31 172.7(11) . .
C29 C30 C31 C32 0.0 . .
C30 C31 C32 C33 0.0 . .
C31 C32 C33 C34 0.0 . .
C32 C33 C34 C29 0.0 . .
C30 C29 C34 C33 0.0 . .
P2 C29 C34 C33 -172.7(11) . .
Pt1 C35 C36 C37 -151(34) . .
C35 C36 C37 C42 -12(12) . .
C35 C36 C37 C38 175(10) . .
C42 C37 C38 C39 5(3) . .
C36 C37 C38 C39 177.9(18) . .
C37 C38 C39 C40 -4(3) . .
C38 C39 C40 C41 2(3) . .
C38 C39 C40 P3 -175.9(15) . .
C39 C40 C41 C42 0(3) . .
P3 C40 C41 C42 177.9(14) . .
C38 C37 C42 C41 -2(3) . .
C36 C37 C42 C41 -175.7(18) . .
C40 C41 C42 C37 0(3) . .
C48 C43 C44 C45 0.0 . .
P3 C43 C44 C45 -175.5(10) . .
C43 C44 C45 C46 0.0 . .
C44 C45 C46 C47 0.0 . .
C45 C46 C47 C48 0.0 . .
C46 C47 C48 C43 0.0 . .
C44 C43 C48 C47 0.0 . .
P3 C43 C48 C47 175.5(10) . .
C54 C49 C50 C51 0.0 . .
P3 C49 C50 C51 173.8(9) . .
C49 C50 C51 C52 0.0 . .
C50 C51 C52 C53 0.0 . .
C51 C52 C53 C54 0.0 . .
C52 C53 C54 C49 0.0 . .
C50 C49 C54 C53 0.0 . .
P3 C49 C54 C53 -173.8(9) . .
C60 C55 C56 C57 0.0 . .
P4 C55 C56 C57 176.7(10) . .
C55 C56 C57 C58 0.0 . .
C56 C57 C58 C59 0.0 . .
C57 C58 C59 C60 0.0 . .
C58 C59 C60 C55 0.0 . .
C56 C55 C60 C59 0.0 . .
P4 C55 C60 C59 -176.4(11) . .
C66 C61 C62 C63 0.0 . .
P4 C61 C62 C63 -178.9(8) . .
C61 C62 C63 C64 0.0 . .
C62 C63 C64 C65 0.0 . .
C63 C64 C65 C66 0.0 . .
C64 C65 C66 C61 0.0 . .
C62 C61 C66 C65 0.0 . .
P4 C61 C66 C65 178.9(8) . .
C72 C67 C68 C69 8(3) . .
P4 C67 C68 C69 175.6(13) . .
C67 C68 C69 C70 -4(3) . 2_556
C69 C70 C71 C72 -2(3) 2_556 2_556
C73 C70 C71 C72 174.8(16) . 2_556
C68 C67 C72 C71 -10(3) . 2_556
P4 C67 C72 C71 -176.7(14) . 2_556
C71 C70 C73 C74 -72(23) . .
C69 C70 C73 C74 105(23) 2_556 .
C70 C73 C74 Pt1 -99(23) . .
C18 C17 P1 C11 103.4(8) . .
C22 C17 P1 C11 -74.5(9) . .
C18 C17 P1 C5 -153.7(8) . .
C22 C17 P1 C5 28.4(10) . .
C18 C17 P1 Pt1 -19.9(9) . .
C22 C17 P1 Pt1 162.2(6) . .
C12 C11 P1 C17 21.8(9) . .
C16 C11 P1 C17 -162.1(7) . .
C12 C11 P1 C5 -85.4(8) . .
C16 C11 P1 C5 90.6(8) . .
C12 C11 P1 Pt1 145.0(6) . .
C16 C11 P1 Pt1 -38.9(7) . .
C1 C5 P1 C17 -124.1(10) . .
C4 C5 P1 C17 57.8(11) . .
Fe1 C5 P1 C17 145.4(10) . .
C1 C5 P1 C11 -16.1(11) . .
C4 C5 P1 C11 165.9(9) . .
Fe1 C5 P1 C11 -106.5(10) . .
C1 C5 P1 Pt1 107.3(10) . .
C4 C5 P1 Pt1 -70.7(11) . .
Fe1 C5 P1 Pt1 16.9(13) . .
C30 C29 P2 C23 67.0(10) . .
C34 C29 P2 C23 -120.3(9) . .
C30 C29 P2 C10 -44.2(10) . .
C34 C29 P2 C10 128.5(9) . .
C30 C29 P2 Pt1 -168.7(7) . .
C34 C29 P2 Pt1 4.0(10) . .
C24 C23 P2 C29 -158.0(7) . .
C28 C23 P2 C29 28.6(8) . .
C24 C23 P2 C10 -43.5(8) . .
C28 C23 P2 C10 143.1(7) . .
C24 C23 P2 Pt1 76.5(7) . .
C28 C23 P2 Pt1 -96.9(7) . .
C6 C10 P2 C29 -151.0(9) . .
C9 C10 P2 C29 24.4(12) . .
Fe1 C10 P2 C29 -65.8(9) . .
C6 C10 P2 C23 99.0(9) . .
C9 C10 P2 C23 -85.6(11) . .
Fe1 C10 P2 C23 -175.8(7) . .
C6 C10 P2 Pt1 -23.3(9) . .
C9 C10 P2 Pt1 152.0(9) . .
Fe1 C10 P2 Pt1 61.8(8) . .
C50 C49 P3 C43 151.4(7) . .
C54 C49 P3 C43 -34.8(8) . .
C50 C49 P3 C40 -98.8(9) . .
C54 C49 P3 C40 75.0(9) . .
C50 C49 P3 Pt2 26.2(8) . .
C54 C49 P3 Pt2 -160.0(6) . .
C44 C43 P3 C49 79.4(9) . .
C48 C43 P3 C49 -96.1(8) . .
C44 C43 P3 C40 -27.6(10) . .
C48 C43 P3 C40 156.8(8) . .
C44 C43 P3 Pt2 -160.8(6) . .
C48 C43 P3 Pt2 23.7(9) . .
C41 C40 P3 C49 30.5(18) . .
C39 C40 P3 C49 -151.6(16) . .
C41 C40 P3 C43 140.6(15) . .
C39 C40 P3 C43 -41.4(18) . .
C41 C40 P3 Pt2 -87.3(16) . .
C39 C40 P3 Pt2 90.7(16) . .
C56 C55 P4 C67 168.8(10) . .
C60 C55 P4 C67 -14.6(13) . .
C56 C55 P4 C61 -84.0(8) . .
C60 C55 P4 C61 92.5(9) . .
C56 C55 P4 Pt2 42.1(8) . .
C60 C55 P4 Pt2 -141.4(7) . .
C72 C67 P4 C55 -134.8(16) . .
C68 C67 P4 C55 58.0(18) . .
C72 C67 P4 C61 114.9(17) . .
C68 C67 P4 C61 -52.2(16) . .
C72 C67 P4 Pt2 -8.2(19) . .
C68 C67 P4 Pt2 -175.3(13) . .
C62 C61 P4 C55 11.2(8) . .
C66 C61 P4 C55 -167.7(6) . .
C62 C61 P4 C67 125.1(9) . .
C66 C61 P4 C67 -53.8(8) . .
C62 C61 P4 Pt2 -113.4(6) . .
C66 C61 P4 Pt2 67.8(6) . .
Cl23 C80 Cl22 Cl24 132(6) 2_656 .
Cl21 C80 Cl22 Cl24 7(3) 2_656 .
Cl24 C80 Cl22 Cl24 32(3) 2_656 .
Cl23 C80 Cl22 Cl23 7.0(19) 2_656 .
Cl21 C80 Cl22 Cl23 -118(5) 2_656 .
Cl24 C80 Cl22 Cl23 -93(3) 2_656 .
Cl23 C80 Cl22 Cl21 116(4) 2_656 .
Cl21 C80 Cl22 Cl21 -9(3) 2_656 .
Cl24 C80 Cl22 Cl21 16(2) 2_656 .
Cl24 Cl24 Cl22 C80 -86(5) 2_656 .
C80 Cl24 Cl22 C80 -70(5) 2_656 .
Cl24 Cl24 Cl22 Cl23 -42(5) 2_656 .
C80 Cl24 Cl22 Cl23 -26(2) 2_656 .
Cl24 Cl24 Cl22 Cl21 59(5) 2_656 .
C80 Cl24 Cl22 Cl21 76(4) 2_656 .
Cl21 Cl21 Cl22 C80 10(3) 2_656 .
C80 Cl21 Cl22 C80 -55(4) 2_656 .
Cl21 Cl21 Cl22 Cl24 -13(3) 2_656 .
C80 Cl21 Cl22 Cl24 -79(4) 2_656 .
Cl21 Cl21 Cl22 Cl23 63(3) 2_656 .
C80 Cl21 Cl22 Cl23 -3(2) 2_656 .
C80 Cl22 Cl23 Cl23 -12(3) . 2_656
Cl24 Cl22 Cl23 Cl23 -42(2) . 2_656
Cl21 Cl22 Cl23 Cl23 -67(2) . 2_656
C80 Cl22 Cl23 C80 57(4) . 2_656
Cl24 Cl22 Cl23 C80 27(3) . 2_656
Cl21 Cl22 Cl23 C80 3(2) . 2_656
C6 C10 Fe1 C5 95.4(7) . .
C9 C10 Fe1 C5 -146.6(7) . .
P2 C10 Fe1 C5 -18.9(10) . .
C6 C10 Fe1 C9 -118.0(3) . .
P2 C10 Fe1 C9 127.7(10) . .
C6 C10 Fe1 C4 139.8(6) . .
C9 C10 Fe1 C4 -102.1(6) . .
P2 C10 Fe1 C4 25.5(9) . .
C6 C10 Fe1 C1 59.0(10) . .
C9 C10 Fe1 C1 177.0(11) . .
P2 C10 Fe1 C1 -55.3(14) . .
C9 C10 Fe1 C6 118.0(3) . .
P2 C10 Fe1 C6 -114.3(10) . .
C6 C10 Fe1 C8 -80.1(4) . .
C9 C10 Fe1 C8 37.9(2) . .
P2 C10 Fe1 C8 165.6(9) . .
C6 C10 Fe1 C3 177.2(7) . .
C9 C10 Fe1 C3 -64.8(7) . .
P2 C10 Fe1 C3 62.9(11) . .
C6 C10 Fe1 C2 -165(7) . .
C9 C10 Fe1 C2 -47(7) . .
P2 C10 Fe1 C2 81(7) . .
C6 C10 Fe1 C7 -37.2(2) . .
C9 C10 Fe1 C7 80.8(3) . .
P2 C10 Fe1 C7 -151.5(9) . .
C1 C5 Fe1 C10 -147.1(7) . .
C4 C5 Fe1 C10 94.9(7) . .
P1 C5 Fe1 C10 -23.6(13) . .
C1 C5 Fe1 C9 175.6(9) . .
C4 C5 Fe1 C9 57.6(9) . .
P1 C5 Fe1 C9 -60.9(15) . .
C1 C5 Fe1 C4 118.1(3) . .
P1 C5 Fe1 C4 -118.5(12) . .
C4 C5 Fe1 C1 -118.1(3) . .
P1 C5 Fe1 C1 123.4(12) . .
C1 C5 Fe1 C6 -102.6(7) . .
C4 C5 Fe1 C6 139.3(6) . .
P1 C5 Fe1 C6 20.8(12) . .
C1 C5 Fe1 C8 -42(6) . .
C4 C5 Fe1 C8 -160(7) . .
P1 C5 Fe1 C8 81(7) . .
C1 C5 Fe1 C3 80.5(4) . .
C4 C5 Fe1 C3 -37.6(2) . .
P1 C5 Fe1 C3 -156.1(11) . .
C1 C5 Fe1 C2 37.5(3) . .
C4 C5 Fe1 C2 -80.6(4) . .
P1 C5 Fe1 C2 160.9(11) . .
C1 C5 Fe1 C7 -65.3(8) . .
C4 C5 Fe1 C7 176.6(8) . .
P1 C5 Fe1 C7 58.1(14) . .
C8 C9 Fe1 C10 118.5(3) . .
C8 C9 Fe1 C5 176.0(9) . .
C10 C9 Fe1 C5 57.5(9) . .
C8 C9 Fe1 C4 -146.8(6) . .
C10 C9 Fe1 C4 94.6(6) . .
C8 C9 Fe1 C1 -40(7) . .
C10 C9 Fe1 C1 -158(7) . .
C8 C9 Fe1 C6 79.9(4) . .
C10 C9 Fe1 C6 -38.6(2) . .
C10 C9 Fe1 C8 -118.5(3) . .
C8 C9 Fe1 C3 -103.4(7) . .
C10 C9 Fe1 C3 138.1(7) . .
C8 C9 Fe1 C2 -66.0(9) . .
C10 C9 Fe1 C2 175.5(9) . .
C8 C9 Fe1 C7 36.6(2) . .
C10 C9 Fe1 C7 -81.9(3) . .
C3 C4 Fe1 C10 139.5(6) . .
C5 C4 Fe1 C10 -101.7(6) . .
C3 C4 Fe1 C5 -118.8(3) . .
C3 C4 Fe1 C9 94.8(6) . .
C5 C4 Fe1 C9 -146.4(6) . .
C3 C4 Fe1 C1 -80.2(4) . .
C5 C4 Fe1 C1 38.6(2) . .
C3 C4 Fe1 C6 177.9(8) . .
C5 C4 Fe1 C6 -63.3(8) . .
C3 C4 Fe1 C8 58.8(8) . .
C5 C4 Fe1 C8 177.6(9) . .
C5 C4 Fe1 C3 118.8(3) . .
C3 C4 Fe1 C2 -36.7(2) . .
C5 C4 Fe1 C2 82.1(4) . .
C3 C4 Fe1 C7 -164(10) . .
C5 C4 Fe1 C7 -46(10) . .
C5 C1 Fe1 C10 56.4(10) . .
C2 C1 Fe1 C10 175.4(11) . .
C2 C1 Fe1 C5 118.9(3) . .
C5 C1 Fe1 C9 -148(7) . .
C2 C1 Fe1 C9 -29(7) . .
C5 C1 Fe1 C4 -38.7(3) . .
C2 C1 Fe1 C4 80.3(4) . .
C5 C1 Fe1 C6 94.4(6) . .
C2 C1 Fe1 C6 -146.6(7) . .
C5 C1 Fe1 C8 175.9(8) . .
C2 C1 Fe1 C8 -65.1(8) . .
C5 C1 Fe1 C3 -82.3(4) . .
C2 C1 Fe1 C3 36.6(2) . .
C5 C1 Fe1 C2 -118.9(3) . .
C5 C1 Fe1 C7 137.8(6) . .
C2 C1 Fe1 C7 -103.2(6) . .
C7 C6 Fe1 C10 -119.3(3) . .
C10 C6 Fe1 C5 -101.2(7) . .
C7 C6 Fe1 C5 139.5(7) . .
C10 C6 Fe1 C9 38.9(3) . .
C7 C6 Fe1 C9 -80.3(4) . .
C10 C6 Fe1 C4 -62.3(8) . .
C7 C6 Fe1 C4 178.5(8) . .
C10 C6 Fe1 C1 -145.7(6) . .
C7 C6 Fe1 C1 95.0(7) . .
C10 C6 Fe1 C8 82.8(3) . .
C7 C6 Fe1 C8 -36.5(2) . .
C10 C6 Fe1 C3 -37(9) . .
C7 C6 Fe1 C3 -157(9) . .
C10 C6 Fe1 C2 178.2(8) . .
C7 C6 Fe1 C2 58.9(8) . .
C10 C6 Fe1 C7 119.3(3) . .
C7 C8 Fe1 C10 81.4(4) . .
C9 C8 Fe1 C10 -38.8(3) . .
C7 C8 Fe1 C5 -25(7) . .
C9 C8 Fe1 C5 -145(7) . .
C7 C8 Fe1 C9 120.2(3) . .
C7 C8 Fe1 C4 176.5(9) . .
C9 C8 Fe1 C4 56.3(9) . .
C7 C8 Fe1 C1 -64.3(8) . .
C9 C8 Fe1 C1 175.5(8) . .
C7 C8 Fe1 C6 36.8(2) . .
C9 C8 Fe1 C6 -83.4(4) . .
C7 C8 Fe1 C3 -146.2(7) . .
C9 C8 Fe1 C3 93.6(7) . .
C7 C8 Fe1 C2 -103.2(7) . .
C9 C8 Fe1 C2 136.6(7) . .
C9 C8 Fe1 C7 -120.2(3) . .
C4 C3 Fe1 C10 -61.8(7) . .
C2 C3 Fe1 C10 178.0(7) . .
C4 C3 Fe1 C5 38.5(3) . .
C2 C3 Fe1 C5 -81.8(4) . .
C4 C3 Fe1 C9 -101.6(6) . .
C2 C3 Fe1 C9 138.1(6) . .
C2 C3 Fe1 C4 -120.2(3) . .
C4 C3 Fe1 C1 83.2(4) . .
C2 C3 Fe1 C1 -37.1(3) . .
C4 C3 Fe1 C6 -27(9) . .
C2 C3 Fe1 C6 -147(9) . .
C4 C3 Fe1 C8 -145.4(7) . .
C2 C3 Fe1 C8 94.3(7) . .
C4 C3 Fe1 C2 120.2(3) . .
C4 C3 Fe1 C7 178.5(9) . .
C2 C3 Fe1 C7 58.3(9) . .
C3 C2 Fe1 C10 -19(7) . .
C1 C2 Fe1 C10 -139(7) . .
C3 C2 Fe1 C5 81.9(4) . .
C1 C2 Fe1 C5 -38.4(3) . .
C3 C2 Fe1 C9 -63.0(9) . .
C1 C2 Fe1 C9 176.6(9) . .
C3 C2 Fe1 C4 37.2(3) . .
C1 C2 Fe1 C4 -83.1(4) . .
C3 C2 Fe1 C1 120.3(3) . .
C3 C2 Fe1 C6 177.1(8) . .
C1 C2 Fe1 C6 56.8(8) . .
C3 C2 Fe1 C8 -102.6(7) . .
C1 C2 Fe1 C8 137.1(7) . .
C1 C2 Fe1 C3 -120.3(3) . .
C3 C2 Fe1 C7 -145.7(6) . .
C1 C2 Fe1 C7 94.0(6) . .
C8 C7 Fe1 C10 -82.4(4) . .
C6 C7 Fe1 C10 38.3(2) . .
C8 C7 Fe1 C5 177.4(8) . .
C6 C7 Fe1 C5 -61.9(7) . .
C8 C7 Fe1 C9 -37.4(2) . .
C6 C7 Fe1 C9 83.3(4) . .
C8 C7 Fe1 C4 -139(10) . .
C6 C7 Fe1 C4 -19(10) . .
C8 C7 Fe1 C1 137.5(6) . .
C6 C7 Fe1 C1 -101.8(6) . .
C8 C7 Fe1 C6 -120.7(3) . .
C6 C7 Fe1 C8 120.7(3) . .
C8 C7 Fe1 C3 57.2(9) . .
C6 C7 Fe1 C3 177.9(9) . .
C8 C7 Fe1 C2 93.8(6) . .
C6 C7 Fe1 C2 -145.5(6) . .
C36 C35 Pt1 C74 3(41) . .
C36 C35 Pt1 P1 -179(100) . .
C36 C35 Pt1 P2 41(44) . .
C73 C74 Pt1 C35 -98(12) . .
C73 C74 Pt1 P1 -112(12) . .
C73 C74 Pt1 P2 87(12) . .
C17 P1 Pt1 C35 81.3(8) . .
C11 P1 Pt1 C35 -37.6(7) . .
C5 P1 Pt1 C35 -153.9(9) . .
C17 P1 Pt1 C74 96(4) . .
C11 P1 Pt1 C74 -23(4) . .
C5 P1 Pt1 C74 -139(4) . .
C17 P1 Pt1 P2 -103.1(6) . .
C11 P1 Pt1 P2 138.0(5) . .
C5 P1 Pt1 P2 21.7(7) . .
C29 P2 Pt1 C35 -153(5) . .
C23 P2 Pt1 C35 -35(5) . .
C10 P2 Pt1 C35 82(5) . .
C29 P2 Pt1 C74 -115.5(8) . .
C23 P2 Pt1 C74 3.2(8) . .
C10 P2 Pt1 C74 120.3(8) . .
C29 P2 Pt1 P1 67.0(6) . .
C23 P2 Pt1 P1 -174.4(5) . .
C10 P2 Pt1 P1 -57.3(5) . .
C55 P4 Pt2 P3 63.9(5) . .
C67 P4 Pt2 P3 -61.2(7) . .
C61 P4 Pt2 P3 -175.7(5) . .
C55 P4 Pt2 Cl1 -161.3(15) . .
C67 P4 Pt2 Cl1 73.7(18) . .
C61 P4 Pt2 Cl1 -40.8(18) . .
C55 P4 Pt2 Cl2 -104.2(5) . .
C67 P4 Pt2 Cl2 130.8(7) . .
C61 P4 Pt2 Cl2 16.3(5) . .
C49 P3 Pt2 P4 -133.9(5) . .
C43 P3 Pt2 P4 107.4(5) . .
C40 P3 Pt2 P4 -19.6(7) . .
C49 P3 Pt2 Cl1 51.0(5) . .
C43 P3 Pt2 Cl1 -67.6(5) . .
C40 P3 Pt2 Cl1 165.3(7) . .
C49 P3 Pt2 Cl2 -16.0(10) . .
C43 P3 Pt2 Cl2 -134.6(8) . .
C40 P3 Pt2 Cl2 98.3(10) . .
Cl14 C78 Cl12 Cl12 106(3) . 2_556
Cl13 C78 Cl12 Cl12 -17(4) . 2_556
Cl16 C78' Cl17 Cl17 -34(8) . 2_556
Cl15 C78' Cl17 Cl17 90(6) . 2_556
